data_4338450
loop_
_publ_author_name
'Taniyama, Nobuhiro'
'Ohki, Yasuhiro'
'Tatsumi, Kazuyuki'

_publ_section_title
;
 Synthesis of V/Fe/S Clusters Using Vanadium(III) Thiolate Complexes
 Bearing a Phenoxide-Based Tridentate Ligand.
;
_journal_issue 11
_journal_name_full 'Inorganic chemistry'
_journal_page_first 5438
_journal_page_last 5446
_journal_paper_doi 10.1021/ic4030603
_journal_volume 53
_journal_year 2014
_chemical_formula_moiety 'C45 H63 N O2 P S V'
_chemical_formula_sum 'C45 H63 N O2 P S V'
_chemical_formula_weight 763.97
_space_group_IT_number 19
_symmetry_cell_setting orthorhombic
_symmetry_Int_Tables_number 19
_symmetry_space_group_name_Hall 'P 2ac 2ab'
_symmetry_space_group_name_H-M 'P 21 21 21'
_atom_sites_solution_hydrogens geom
_atom_sites_solution_primary direct
_atom_sites_solution_secondary difmap
_cell_angle_alpha 90.0000
_cell_angle_beta 90.0000
_cell_angle_gamma 90.0000
_cell_formula_units_Z 4
_cell_length_a 11.9681(13)
_cell_length_b 13.6395(15)
_cell_length_c 26.614(3)
_cell_measurement_reflns_used 13057
_cell_measurement_temperature 173
_cell_measurement_theta_max 27.48
_cell_measurement_theta_min 3.06
_cell_volume 4344.4(8)
_computing_cell_refinement CrystalClear
_computing_data_collection 'CrystalClear (Rigaku Inc., 2008)'
_computing_data_reduction CrystalClear
_computing_molecular_graphics 'CrystalStructure 4.0'
_computing_publication_material 'CrystalStructure 4.0 (Rigaku, 2010)'
_computing_structure_refinement 'SHELXL97 (Sheldrick, 2008)'
_computing_structure_solution SIR97
_diffrn_ambient_temperature 173
_diffrn_detector_area_resol_mean 7.314
_diffrn_measured_fraction_theta_full 0.997
_diffrn_measured_fraction_theta_max 0.997
_diffrn_measurement_device_type 'Rigaku Saturn70'
_diffrn_measurement_method \w
_diffrn_radiation_type 'Mo K\a'
_diffrn_radiation_wavelength 0.71070
_diffrn_reflns_av_R_equivalents 0.0396
_diffrn_reflns_limit_h_max 15
_diffrn_reflns_limit_h_min -10
_diffrn_reflns_limit_k_max 17
_diffrn_reflns_limit_k_min -17
_diffrn_reflns_limit_l_max 34
_diffrn_reflns_limit_l_min -33
_diffrn_reflns_number 35477
_diffrn_reflns_theta_full 27.48
_diffrn_reflns_theta_max 27.48
_diffrn_standards_number 0
_exptl_absorpt_coefficient_mu 0.348
_exptl_absorpt_correction_T_max 0.997
_exptl_absorpt_correction_T_min 0.896
_exptl_absorpt_correction_type multi-scan
_exptl_absorpt_process_details 'REQAB (Rigaku, 1998)'
_exptl_crystal_colour orange
_exptl_crystal_density_diffrn 1.168
_exptl_crystal_density_method 'not measured'
_exptl_crystal_description pillar
_exptl_crystal_F_000 1640.00
_exptl_crystal_size_max 0.200
_exptl_crystal_size_mid 0.010
_exptl_crystal_size_min 0.010
_refine_diff_density_max 0.360
_refine_diff_density_min -0.250
_refine_ls_abs_structure_details 'Flack, H. D. (1983), Acta Cryst. A39, 876-881.  4437 Friedel Pairs'
_refine_ls_abs_structure_Flack -0.021(18)
_refine_ls_extinction_method none
_refine_ls_goodness_of_fit_ref 1.071
_refine_ls_hydrogen_treatment constr
_refine_ls_number_parameters 481
_refine_ls_number_reflns 9950
_refine_ls_number_restraints 0
_refine_ls_R_factor_gt 0.0457
_refine_ls_shift/su_max 0.001
_refine_ls_structure_factor_coef Fsqd
_refine_ls_weighting_details 'w = 1/[\s^2^(Fo^2^)+(0.0478P)^2^+1.5528P] where P=(Fo^2^+2Fc^2^)/3'
_refine_ls_weighting_scheme calc
_refine_ls_wR_factor_ref 0.1056
_reflns_number_gt 9012
_reflns_number_total 9950
_reflns_threshold_expression F^2^>2.0\s(F^2^)
_cod_data_source_file ic4030603_si_002.cif
_cod_data_source_block '_(OPO)V(SMes)(HNMe2)'
_cod_depositor_comments 'Adding full bibliography for 4338450--4338455.cif.'
_cod_original_cell_volume 4344.4(9)
_cod_database_code 4338450

loop_
_symmetry_equiv_pos_site_id
_symmetry_equiv_pos_as_xyz
1 +X,+Y,+Z
2 1/2+X,1/2-Y,-Z
3 -X,1/2+Y,1/2-Z
4 1/2-X,-Y,1/2+Z

loop_
_atom_site_label
_atom_site_type_symbol
_atom_site_fract_x
_atom_site_fract_y
_atom_site_fract_z
_atom_site_U_iso_or_equiv
_atom_site_adp_type
_atom_site_occupancy
_atom_site_symmetry_multiplicity
_atom_site_calc_flag
_atom_site_refinement_flags
V(1) V 0.55474(3) 0.30991(3) 0.559761(14) 0.02372(9) Uani 1.0 4 d .
S(1) S 0.37909(5) 0.36478(5) 0.57961(3) 0.04095(17) Uani 1.0 4 d .
P(1) P 0.67351(5) 0.40262(4) 0.61850(2) 0.02406(12) Uani 1.0 4 d .
O(1) O 0.64166(14) 0.37995(11) 0.51251(6) 0.0284(4) Uani 1.0 4 d .
O(2) O 0.62887(13) 0.20366(11) 0.59150(6) 0.0260(4) Uani 1.0 4 d .
N(1) N 0.48780(18) 0.21399(15) 0.50168(8) 0.0314(5) Uani 1.0 4 d .
C(1) C 0.72286(19) 0.44687(16) 0.52156(8) 0.0253(5) Uani 1.0 4 d .
C(2) C 0.7727(2) 0.50115(17) 0.48222(8) 0.0265(5) Uani 1.0 4 d .
C(3) C 0.8621(3) 0.56207(18) 0.49518(9) 0.0325(6) Uani 1.0 4 d .
C(4) C 0.9029(2) 0.57512(17) 0.54396(9) 0.0313(6) Uani 1.0 4 d .
C(5) C 0.8479(2) 0.52486(17) 0.58187(9) 0.0284(5) Uani 1.0 4 d .
C(6) C 0.75821(19) 0.46293(16) 0.57139(8) 0.0259(5) Uani 1.0 4 d .
C(7) C 0.7303(2) 0.49407(18) 0.42777(8) 0.0300(5) Uani 1.0 4 d .
C(8) C 0.7799(3) 0.5749(3) 0.39473(10) 0.0434(7) Uani 1.0 4 d .
C(9) C 0.7628(3) 0.3949(2) 0.40566(10) 0.0452(7) Uani 1.0 4 d .
C(10) C 0.6029(3) 0.5077(3) 0.42600(10) 0.0419(7) Uani 1.0 4 d .
C(11) C 0.9972(3) 0.6470(2) 0.55714(11) 0.0398(6) Uani 1.0 4 d .
C(12) C 1.0608(3) 0.6818(3) 0.51062(13) 0.0605(10) Uani 1.0 4 d .
C(13) C 1.0804(3) 0.5991(3) 0.59324(15) 0.0635(10) Uani 1.0 4 d .
C(14) C 0.9442(3) 0.7359(3) 0.58293(12) 0.0526(8) Uani 1.0 4 d .
C(15) C 0.6628(2) 0.48991(16) 0.67018(8) 0.0255(5) Uani 1.0 4 d .
C(16) C 0.6517(3) 0.45495(18) 0.71919(9) 0.0340(6) Uani 1.0 4 d .
C(17) C 0.6407(3) 0.5199(3) 0.75873(10) 0.0421(7) Uani 1.0 4 d .
C(18) C 0.6406(3) 0.6192(2) 0.75040(11) 0.0435(7) Uani 1.0 4 d .
C(19) C 0.6506(3) 0.65461(19) 0.70213(11) 0.0409(7) Uani 1.0 4 d .
C(20) C 0.6604(2) 0.59071(17) 0.66165(10) 0.0321(5) Uani 1.0 4 d .
C(21) C 0.70994(18) 0.20724(16) 0.62713(8) 0.0240(5) Uani 1.0 4 d .
C(22) C 0.75916(19) 0.12098(16) 0.64653(8) 0.0255(5) Uani 1.0 4 d .
C(23) C 0.8469(2) 0.13276(19) 0.68089(9) 0.0316(5) Uani 1.0 4 d .
C(24) C 0.8885(2) 0.22258(19) 0.69705(9) 0.0324(6) Uani 1.0 4 d .
C(25) C 0.83758(19) 0.30636(18) 0.67776(8) 0.0283(5) Uani 1.0 4 d .
C(26) C 0.74886(18) 0.29937(17) 0.64384(8) 0.0240(5) Uani 1.0 4 d .
C(27) C 0.7224(2) 0.01831(17) 0.63009(9) 0.0304(5) Uani 1.0 4 d .
C(28) C 0.7564(3) 0.0031(2) 0.57527(10) 0.0412(7) Uani 1.0 4 d .
C(29) C 0.5960(3) 0.0056(2) 0.63624(12) 0.0423(7) Uani 1.0 4 d .
C(30) C 0.7791(3) -0.0634(2) 0.66061(11) 0.0411(7) Uani 1.0 4 d .
C(31) C 0.9861(3) 0.2316(3) 0.73428(11) 0.0456(7) Uani 1.0 4 d .
C(32) C 1.0275(4) 0.1333(4) 0.75264(18) 0.0868(15) Uani 1.0 4 d .
C(33) C 0.9493(4) 0.2910(3) 0.78018(13) 0.0706(11) Uani 1.0 4 d .
C(34) C 1.0813(3) 0.2871(5) 0.70936(16) 0.0909(16) Uani 1.0 4 d .
C(35) C 0.38336(19) 0.47056(17) 0.61828(10) 0.0307(5) Uani 1.0 4 d .
C(36) C 0.3760(3) 0.4613(2) 0.67058(10) 0.0365(6) Uani 1.0 4 d .
C(37) C 0.3699(3) 0.5458(2) 0.70024(10) 0.0408(7) Uani 1.0 4 d .
C(38) C 0.3730(3) 0.6383(2) 0.67944(10) 0.0371(6) Uani 1.0 4 d .
C(39) C 0.3823(3) 0.64512(19) 0.62734(10) 0.0370(6) Uani 1.0 4 d .
C(40) C 0.3872(3) 0.56334(19) 0.59674(10) 0.0350(6) Uani 1.0 4 d .
C(41) C 0.3779(4) 0.3619(3) 0.69514(13) 0.0601(9) Uani 1.0 4 d .
C(42) C 0.3684(3) 0.7286(3) 0.71174(13) 0.0543(8) Uani 1.0 4 d .
C(43) C 0.3967(4) 0.5764(3) 0.54078(11) 0.0622(10) Uani 1.0 4 d .
C(44) C 0.4145(3) 0.2627(3) 0.46535(12) 0.0553(9) Uani 1.0 4 d .
C(45) C 0.5767(3) 0.1622(3) 0.47470(13) 0.0624(10) Uani 1.0 4 d .
H(1) H 0.8979 0.5972 0.4689 0.0390 Uiso 1.0 4 calc R
H(2) H 0.8718 0.5328 0.6157 0.0341 Uiso 1.0 4 calc R
H(3) H 0.7455 0.5724 0.3613 0.0520 Uiso 1.0 4 calc R
H(4) H 0.8607 0.5651 0.3916 0.0520 Uiso 1.0 4 calc R
H(5) H 0.7652 0.6390 0.4101 0.0520 Uiso 1.0 4 calc R
H(6) H 0.5667 0.4548 0.4449 0.0503 Uiso 1.0 4 calc R
H(7) H 0.5776 0.5060 0.3910 0.0503 Uiso 1.0 4 calc R
H(8) H 0.5832 0.5710 0.4410 0.0503 Uiso 1.0 4 calc R
H(9) H 1.1220 0.7251 0.5209 0.0726 Uiso 1.0 4 calc R
H(10) H 0.9008 0.7140 0.6121 0.0631 Uiso 1.0 4 calc R
H(11) H 1.1186 0.5450 0.5761 0.0762 Uiso 1.0 4 calc R
H(12) H 1.0098 0.7177 0.4884 0.0726 Uiso 1.0 4 calc R
H(13) H 1.0913 0.6250 0.4927 0.0726 Uiso 1.0 4 calc R
H(14) H 1.0404 0.5737 0.6226 0.0762 Uiso 1.0 4 calc R
H(15) H 1.1356 0.6478 0.6041 0.0762 Uiso 1.0 4 calc R
H(16) H 0.8949 0.7697 0.5592 0.0631 Uiso 1.0 4 calc R
H(17) H 1.0031 0.7809 0.5941 0.0631 Uiso 1.0 4 calc R
H(18) H 0.6331 0.4955 0.7920 0.0505 Uiso 1.0 4 calc R
H(19) H 0.6336 0.6634 0.7778 0.0522 Uiso 1.0 4 calc R
H(20) H 0.6509 0.7234 0.6964 0.0491 Uiso 1.0 4 calc R
H(21) H 0.6653 0.6156 0.6284 0.0386 Uiso 1.0 4 calc R
H(22) H 0.8803 0.0751 0.6941 0.0379 Uiso 1.0 4 calc R
H(23) H 0.8636 0.3692 0.6878 0.0339 Uiso 1.0 4 calc R
H(24) H 0.7208 0.0532 0.5543 0.0494 Uiso 1.0 4 calc R
H(25) H 0.7521 -0.1274 0.6490 0.0493 Uiso 1.0 4 calc R
H(26) H 0.5745 -0.0606 0.6256 0.0508 Uiso 1.0 4 calc R
H(27) H 0.7323 -0.0621 0.5641 0.0494 Uiso 1.0 4 calc R
H(28) H 0.8377 0.0083 0.5722 0.0494 Uiso 1.0 4 calc R
H(29) H 0.5570 0.0541 0.6155 0.0508 Uiso 1.0 4 calc R
H(30) H 0.5757 0.0151 0.6716 0.0508 Uiso 1.0 4 calc R
H(31) H 0.7612 -0.0553 0.6963 0.0493 Uiso 1.0 4 calc R
H(32) H 0.8602 -0.0597 0.6560 0.0493 Uiso 1.0 4 calc R
H(33) H 1.1445 0.2915 0.7326 0.1091 Uiso 1.0 4 calc R
H(34) H 1.0561 0.3532 0.7005 0.1091 Uiso 1.0 4 calc R
H(35) H 1.1046 0.2523 0.6789 0.1091 Uiso 1.0 4 calc R
H(36) H 0.9224 0.3554 0.7693 0.0847 Uiso 1.0 4 calc R
H(37) H 1.0128 0.2994 0.8030 0.0847 Uiso 1.0 4 calc R
H(38) H 0.8890 0.2562 0.7976 0.0847 Uiso 1.0 4 calc R
H(39) H 1.0557 0.0952 0.7241 0.1042 Uiso 1.0 4 calc R
H(40) H 0.9659 0.0977 0.7687 0.1042 Uiso 1.0 4 calc R
H(41) H 1.0877 0.1432 0.7771 0.1042 Uiso 1.0 4 calc R
H(42) H 0.3634 0.5392 0.7357 0.0489 Uiso 1.0 4 calc R
H(43) H 0.3853 0.7083 0.6123 0.0444 Uiso 1.0 4 calc R
H(44) H 0.3140 0.3233 0.6834 0.0722 Uiso 1.0 4 calc R
H(45) H 0.3735 0.3696 0.7317 0.0722 Uiso 1.0 4 calc R
H(46) H 0.4475 0.3280 0.6864 0.0722 Uiso 1.0 4 calc R
H(47) H 0.3293 0.7810 0.6936 0.0652 Uiso 1.0 4 calc R
H(48) H 0.4445 0.7500 0.7197 0.0652 Uiso 1.0 4 calc R
H(49) H 0.3282 0.7138 0.7429 0.0652 Uiso 1.0 4 calc R
H(50) H 0.4702 0.5534 0.5295 0.0747 Uiso 1.0 4 calc R
H(51) H 0.3882 0.6460 0.5324 0.0747 Uiso 1.0 4 calc R
H(52) H 0.3381 0.5384 0.5240 0.0747 Uiso 1.0 4 calc R
H(53) H 0.4558 0.3153 0.4484 0.0664 Uiso 1.0 4 calc R
H(54) H 0.3499 0.2906 0.4829 0.0664 Uiso 1.0 4 calc R
H(55) H 0.3888 0.2150 0.4404 0.0664 Uiso 1.0 4 calc R
H(56) H 0.6258 0.2099 0.4583 0.0749 Uiso 1.0 4 calc R
H(57) H 0.5436 0.1191 0.4493 0.0749 Uiso 1.0 4 calc R
H(58) H 0.6203 0.1229 0.4985 0.0749 Uiso 1.0 4 calc R
H(59) H 0.6517 0.3864 0.7254 0.0408 Uiso 1.0 4 calc R
H(60) H 0.4506 0.1652 0.5191 0.0628 Uiso 1.0 4 calc R
H(61) H 0.7333 0.3424 0.4270 0.0542 Uiso 1.0 4 calc R
H(62) H 0.8444 0.3899 0.4040 0.0542 Uiso 1.0 4 calc R
H(63) H 0.7316 0.3888 0.3718 0.0542 Uiso 1.0 4 calc R

loop_
_atom_site_aniso_label
_atom_site_aniso_U_11
_atom_site_aniso_U_22
_atom_site_aniso_U_33
_atom_site_aniso_U_12
_atom_site_aniso_U_13
_atom_site_aniso_U_23
V(1) 0.02418(18) 0.02222(17) 0.02476(18) -0.00077(15) -0.00221(16) -0.00034(15)
S(1) 0.0273(3) 0.0358(4) 0.0597(5) 0.0002(3) -0.0033(3) -0.0181(3)
P(1) 0.0276(3) 0.0226(3) 0.0220(3) -0.0023(3) -0.0005(3) -0.0010(3)
O(1) 0.0344(9) 0.0276(8) 0.0231(8) -0.0065(7) -0.0069(7) -0.0010(7)
O(2) 0.0300(8) 0.0244(8) 0.0236(8) -0.0010(7) -0.0062(7) -0.0011(7)
N(1) 0.0348(11) 0.0295(11) 0.0300(11) -0.0053(9) -0.0081(9) -0.0016(9)
C(1) 0.0278(11) 0.0220(11) 0.0261(12) -0.0010(9) -0.0016(10) 0.0007(9)
C(2) 0.0307(12) 0.0243(11) 0.0245(11) 0.0001(10) 0.0032(10) 0.0004(9)
C(3) 0.0359(13) 0.0302(12) 0.0315(13) -0.0021(10) 0.0067(11) 0.0027(10)
C(4) 0.0290(12) 0.0273(12) 0.0376(14) -0.0044(10) 0.0044(10) -0.0033(10)
C(5) 0.0278(12) 0.0297(11) 0.0277(12) -0.0024(10) -0.0027(10) -0.0045(10)
C(6) 0.0292(12) 0.0248(11) 0.0237(11) -0.0020(9) -0.0013(9) -0.0015(9)
C(7) 0.0353(13) 0.0328(12) 0.0218(11) 0.0004(10) 0.0029(10) 0.0027(10)
C(8) 0.0539(17) 0.0470(17) 0.0291(14) -0.0019(14) 0.0039(13) 0.0095(12)
C(9) 0.0623(19) 0.0412(16) 0.0320(14) 0.0080(14) -0.0040(14) -0.0047(12)
C(10) 0.0389(14) 0.0513(17) 0.0355(15) 0.0050(13) -0.0019(12) 0.0138(13)
C(11) 0.0366(14) 0.0376(13) 0.0451(15) -0.0135(12) 0.0063(13) -0.0077(13)
C(12) 0.0532(19) 0.064(2) 0.065(2) -0.0321(18) 0.0229(17) -0.0193(17)
C(13) 0.0393(17) 0.060(2) 0.091(3) -0.0174(16) -0.0114(17) -0.0049(19)
C(14) 0.0610(19) 0.0414(15) 0.0554(17) -0.0182(16) 0.0144(17) -0.0126(14)
C(15) 0.0265(11) 0.0236(11) 0.0262(11) -0.0016(9) -0.0021(10) -0.0020(9)
C(16) 0.0418(15) 0.0316(13) 0.0285(12) 0.0041(11) 0.0019(11) 0.0019(10)
C(17) 0.0490(17) 0.0500(16) 0.0275(13) 0.0090(14) 0.0003(12) -0.0061(12)
C(18) 0.0451(16) 0.0453(16) 0.0400(15) 0.0031(13) -0.0040(13) -0.0231(13)
C(19) 0.0451(16) 0.0252(12) 0.0524(17) 0.0004(12) 0.0036(13) -0.0095(12)
C(20) 0.0338(13) 0.0274(12) 0.0352(13) -0.0009(11) 0.0022(11) 0.0000(10)
C(21) 0.0246(10) 0.0274(11) 0.0199(10) -0.0010(9) 0.0022(9) -0.0023(9)
C(22) 0.0262(11) 0.0248(11) 0.0253(11) 0.0026(9) 0.0019(9) 0.0008(9)
C(23) 0.0303(12) 0.0339(12) 0.0305(12) 0.0068(11) -0.0015(10) 0.0029(11)
C(24) 0.0280(12) 0.0411(14) 0.0282(12) 0.0012(11) -0.0053(10) -0.0021(11)
C(25) 0.0278(11) 0.0312(12) 0.0258(11) -0.0017(11) -0.0012(10) -0.0024(10)
C(26) 0.0254(11) 0.0277(11) 0.0190(10) -0.0005(9) 0.0013(9) -0.0004(9)
C(27) 0.0308(12) 0.0277(12) 0.0326(13) 0.0002(10) 0.0001(11) 0.0024(10)
C(28) 0.0577(18) 0.0302(13) 0.0356(14) 0.0004(13) 0.0011(13) -0.0063(11)
C(29) 0.0362(14) 0.0301(13) 0.0607(18) -0.0051(11) 0.0027(13) 0.0033(13)
C(30) 0.0506(17) 0.0308(13) 0.0418(15) 0.0062(12) -0.0037(13) 0.0053(12)
C(31) 0.0345(14) 0.0547(18) 0.0477(17) 0.0030(13) -0.0160(13) -0.0040(14)
C(32) 0.083(3) 0.076(3) 0.101(4) 0.010(3) -0.063(3) -0.002(3)
C(33) 0.065(3) 0.091(3) 0.0552(19) 0.009(3) -0.0316(19) -0.0155(19)
C(34) 0.0405(19) 0.150(5) 0.083(3) -0.022(3) -0.0173(19) 0.010(3)
C(35) 0.0251(12) 0.0293(11) 0.0376(13) 0.0023(9) -0.0026(11) -0.0027(11)
C(36) 0.0314(13) 0.0379(14) 0.0402(15) -0.0029(11) 0.0062(12) 0.0077(12)
C(37) 0.0417(15) 0.0499(16) 0.0307(14) 0.0004(13) 0.0055(12) -0.0036(12)
C(38) 0.0326(13) 0.0388(14) 0.0399(14) 0.0050(12) -0.0015(12) -0.0090(12)
C(39) 0.0407(14) 0.0287(12) 0.0416(15) 0.0059(11) -0.0023(12) -0.0012(11)
C(40) 0.0359(14) 0.0353(13) 0.0337(13) 0.0041(11) -0.0047(11) -0.0017(11)
C(41) 0.070(3) 0.0489(18) 0.061(2) -0.0038(17) 0.0101(18) 0.0199(17)
C(42) 0.0500(18) 0.0525(18) 0.0605(19) 0.0099(15) -0.0029(16) -0.0244(16)
C(43) 0.103(3) 0.0518(19) 0.0321(15) 0.005(2) -0.0058(18) 0.0043(14)
C(44) 0.065(3) 0.0554(18) 0.0458(17) 0.0137(16) -0.0276(16) -0.0111(15)
C(45) 0.061(2) 0.068(3) 0.0585(19) 0.0216(18) -0.0204(17) -0.0358(17)

loop_
_atom_type_symbol
_atom_type_description
_atom_type_scat_dispersion_real
_atom_type_scat_dispersion_imag
_atom_type_scat_source
C C 0.0033 0.0016
;
International Tables for Crystallography
(1992, Vol. C, Tables 4.2.6.8 and 6.1.1.4)
;
H H 0.0000 0.0000
;
International Tables for Crystallography
(1992, Vol. C, Table 6.1.1.4)
;
N N 0.0061 0.0033
;
International Tables for Crystallography
(1992, Vol. C, Tables 4.2.6.8 and 6.1.1.4)
;
O O 0.0106 0.0060
;
International Tables for Crystallography
(1992, Vol. C, Tables 4.2.6.8 and 6.1.1.4)
;
P P 0.1023 0.0942
;
International Tables for Crystallography
(1992, Vol. C, Tables 4.2.6.8 and 6.1.1.4)
;
S S 0.1246 0.1234
;
International Tables for Crystallography
(1992, Vol. C, Tables 4.2.6.8 and 6.1.1.4)
;
V V 0.3005 0.5294
;
International Tables for Crystallography
(1992, Vol. C, Tables 4.2.6.8 and 6.1.1.4)
;

loop_
_geom_angle_atom_site_label_1
_geom_angle_atom_site_label_2
_geom_angle_atom_site_label_3
_geom_angle
_geom_angle_publ_flag
S(1) V(1) P(1) 102.44(3) yes
S(1) V(1) O(1) 119.51(6) yes
S(1) V(1) O(2) 125.12(6) yes
S(1) V(1) N(1) 91.28(6) yes
P(1) V(1) O(1) 81.09(6) yes
P(1) V(1) O(2) 80.78(5) yes
P(1) V(1) N(1) 166.28(6) yes
O(1) V(1) O(2) 115.13(7) yes
O(1) V(1) N(1) 91.94(8) yes
O(2) V(1) N(1) 91.67(8) yes
V(1) S(1) C(35) 111.89(8) yes
V(1) P(1) C(6) 96.71(8) yes
V(1) P(1) C(15) 140.68(9) yes
V(1) P(1) C(26) 97.18(8) yes
C(6) P(1) C(15) 105.36(11) yes
C(6) P(1) C(26) 109.51(11) yes
C(15) P(1) C(26) 105.24(11) yes
V(1) O(1) C(1) 128.08(14) yes
V(1) O(2) C(21) 128.14(14) yes
V(1) N(1) C(44) 114.58(18) yes
V(1) N(1) C(45) 111.73(19) yes
C(44) N(1) C(45) 109.3(3) yes
O(1) C(1) C(2) 121.6(2) yes
O(1) C(1) C(6) 119.2(2) yes
C(2) C(1) C(6) 119.3(2) yes
C(1) C(2) C(3) 116.8(2) yes
C(1) C(2) C(7) 121.7(2) yes
C(3) C(2) C(7) 121.5(2) yes
C(2) C(3) C(4) 124.9(3) yes
C(3) C(4) C(5) 116.6(3) yes
C(3) C(4) C(11) 123.3(3) yes
C(5) C(4) C(11) 119.9(3) yes
C(4) C(5) C(6) 121.3(3) yes
P(1) C(6) C(1) 114.40(17) yes
P(1) C(6) C(5) 124.61(17) yes
C(1) C(6) C(5) 120.9(2) yes
C(2) C(7) C(8) 111.6(2) yes
C(2) C(7) C(9) 109.6(2) yes
C(2) C(7) C(10) 110.4(2) yes
C(8) C(7) C(9) 108.5(2) yes
C(8) C(7) C(10) 106.3(3) yes
C(9) C(7) C(10) 110.4(3) yes
C(4) C(11) C(12) 112.3(3) yes
C(4) C(11) C(13) 110.4(3) yes
C(4) C(11) C(14) 107.7(3) yes
C(12) C(11) C(13) 108.5(3) yes
C(12) C(11) C(14) 108.8(3) yes
C(13) C(11) C(14) 109.0(3) yes
P(1) C(15) C(16) 119.25(17) yes
P(1) C(15) C(20) 121.51(18) yes
C(16) C(15) C(20) 119.2(3) yes
C(15) C(16) C(17) 120.1(3) yes
C(16) C(17) C(18) 120.6(3) yes
C(17) C(18) C(19) 119.8(3) yes
C(18) C(19) C(20) 120.7(3) yes
C(15) C(20) C(19) 119.6(3) yes
O(2) C(21) C(22) 121.5(2) yes
O(2) C(21) C(26) 119.19(19) yes
C(22) C(21) C(26) 119.2(2) yes
C(21) C(22) C(23) 117.1(2) yes
C(21) C(22) C(27) 122.5(2) yes
C(23) C(22) C(27) 120.4(2) yes
C(22) C(23) C(24) 124.8(3) yes
C(23) C(24) C(25) 116.8(3) yes
C(23) C(24) C(31) 122.8(3) yes
C(25) C(24) C(31) 120.3(3) yes
C(24) C(25) C(26) 121.0(3) yes
P(1) C(26) C(21) 114.35(16) yes
P(1) C(26) C(25) 124.65(18) yes
C(21) C(26) C(25) 121.0(2) yes
C(22) C(27) C(28) 108.7(2) yes
C(22) C(27) C(29) 110.9(2) yes
C(22) C(27) C(30) 112.6(2) yes
C(28) C(27) C(29) 110.4(3) yes
C(28) C(27) C(30) 106.8(2) yes
C(29) C(27) C(30) 107.3(3) yes
C(24) C(31) C(32) 112.8(3) yes
C(24) C(31) C(33) 109.8(3) yes
C(24) C(31) C(34) 109.1(3) yes
C(32) C(31) C(33) 107.8(3) yes
C(32) C(31) C(34) 109.7(4) yes
C(33) C(31) C(34) 107.5(3) yes
S(1) C(35) C(36) 120.14(19) yes
S(1) C(35) C(40) 120.2(2) yes
C(36) C(35) C(40) 119.6(3) yes
C(35) C(36) C(37) 119.4(3) yes
C(35) C(36) C(41) 120.7(3) yes
C(37) C(36) C(41) 119.9(3) yes
C(36) C(37) C(38) 121.7(3) yes
C(37) C(38) C(39) 117.5(3) yes
C(37) C(38) C(42) 121.3(3) yes
C(39) C(38) C(42) 121.2(3) yes
C(38) C(39) C(40) 122.4(3) yes
C(35) C(40) C(39) 119.4(3) yes
C(35) C(40) C(43) 121.3(3) yes
C(39) C(40) C(43) 119.4(3) yes
V(1) N(1) H(60) 104.700 no
C(44) N(1) H(60) 111.652 no
C(45) N(1) H(60) 104.361 no
C(2) C(3) H(1) 117.570 no
C(4) C(3) H(1) 117.569 no
C(4) C(5) H(2) 119.353 no
C(6) C(5) H(2) 119.344 no
C(7) C(8) H(3) 109.475 no
C(7) C(8) H(4) 109.477 no
C(7) C(8) H(5) 109.465 no
H(3) C(8) H(4) 109.466 no
H(3) C(8) H(5) 109.472 no
H(4) C(8) H(5) 109.473 no
C(7) C(9) H(61) 109.467 no
C(7) C(9) H(62) 109.473 no
C(7) C(9) H(63) 109.471 no
H(61) C(9) H(62) 109.489 no
H(61) C(9) H(63) 109.472 no
H(62) C(9) H(63) 109.456 no
C(7) C(10) H(6) 109.466 no
C(7) C(10) H(7) 109.476 no
C(7) C(10) H(8) 109.469 no
H(6) C(10) H(7) 109.465 no
H(6) C(10) H(8) 109.470 no
H(7) C(10) H(8) 109.482 no
C(11) C(12) H(9) 109.468 no
C(11) C(12) H(12) 109.464 no
C(11) C(12) H(13) 109.469 no
H(9) C(12) H(12) 109.472 no
H(9) C(12) H(13) 109.475 no
H(12) C(12) H(13) 109.480 no
C(11) C(13) H(11) 109.460 no
C(11) C(13) H(14) 109.466 no
C(11) C(13) H(15) 109.469 no
H(11) C(13) H(14) 109.471 no
H(11) C(13) H(15) 109.469 no
H(14) C(13) H(15) 109.491 no
C(11) C(14) H(10) 109.465 no
C(11) C(14) H(16) 109.483 no
C(11) C(14) H(17) 109.477 no
H(10) C(14) H(16) 109.470 no
H(10) C(14) H(17) 109.458 no
H(16) C(14) H(17) 109.473 no
C(15) C(16) H(59) 119.932 no
C(17) C(16) H(59) 119.929 no
C(16) C(17) H(18) 119.678 no
C(18) C(17) H(18) 119.682 no
C(17) C(18) H(19) 120.125 no
C(19) C(18) H(19) 120.114 no
C(18) C(19) H(20) 119.665 no
C(20) C(19) H(20) 119.666 no
C(15) C(20) H(21) 120.199 no
C(19) C(20) H(21) 120.210 no
C(22) C(23) H(22) 117.577 no
C(24) C(23) H(22) 117.583 no
C(24) C(25) H(23) 119.505 no
C(26) C(25) H(23) 119.511 no
C(27) C(28) H(24) 109.467 no
C(27) C(28) H(27) 109.477 no
C(27) C(28) H(28) 109.467 no
H(24) C(28) H(27) 109.471 no
H(24) C(28) H(28) 109.474 no
H(27) C(28) H(28) 109.471 no
C(27) C(29) H(26) 109.479 no
C(27) C(29) H(29) 109.476 no
C(27) C(29) H(30) 109.458 no
H(26) C(29) H(29) 109.483 no
H(26) C(29) H(30) 109.470 no
H(29) C(29) H(30) 109.461 no
C(27) C(30) H(25) 109.476 no
C(27) C(30) H(31) 109.465 no
C(27) C(30) H(32) 109.470 no
H(25) C(30) H(31) 109.467 no
H(25) C(30) H(32) 109.477 no
H(31) C(30) H(32) 109.472 no
C(31) C(32) H(39) 109.469 no
C(31) C(32) H(40) 109.472 no
C(31) C(32) H(41) 109.466 no
H(39) C(32) H(40) 109.476 no
H(39) C(32) H(41) 109.481 no
H(40) C(32) H(41) 109.464 no
C(31) C(33) H(36) 109.469 no
C(31) C(33) H(37) 109.471 no
C(31) C(33) H(38) 109.464 no
H(36) C(33) H(37) 109.481 no
H(36) C(33) H(38) 109.474 no
H(37) C(33) H(38) 109.469 no
C(31) C(34) H(33) 109.477 no
C(31) C(34) H(34) 109.468 no
C(31) C(34) H(35) 109.469 no
H(33) C(34) H(34) 109.477 no
H(33) C(34) H(35) 109.466 no
H(34) C(34) H(35) 109.471 no
C(36) C(37) H(42) 119.129 no
C(38) C(37) H(42) 119.131 no
C(38) C(39) H(43) 118.793 no
C(40) C(39) H(43) 118.806 no
C(36) C(41) H(44) 109.463 no
C(36) C(41) H(45) 109.471 no
C(36) C(41) H(46) 109.475 no
H(44) C(41) H(45) 109.473 no
H(44) C(41) H(46) 109.472 no
H(45) C(41) H(46) 109.473 no
C(38) C(42) H(47) 109.474 no
C(38) C(42) H(48) 109.473 no
C(38) C(42) H(49) 109.473 no
H(47) C(42) H(48) 109.465 no
H(47) C(42) H(49) 109.473 no
H(48) C(42) H(49) 109.470 no
C(40) C(43) H(50) 109.464 no
C(40) C(43) H(51) 109.469 no
C(40) C(43) H(52) 109.470 no
H(50) C(43) H(51) 109.468 no
H(50) C(43) H(52) 109.471 no
H(51) C(43) H(52) 109.486 no
N(1) C(44) H(53) 109.474 no
N(1) C(44) H(54) 109.470 no
N(1) C(44) H(55) 109.479 no
H(53) C(44) H(54) 109.469 no
H(53) C(44) H(55) 109.455 no
H(54) C(44) H(55) 109.479 no
N(1) C(45) H(56) 109.469 no
N(1) C(45) H(57) 109.470 no
N(1) C(45) H(58) 109.471 no
H(56) C(45) H(57) 109.479 no
H(56) C(45) H(58) 109.470 no
H(57) C(45) H(58) 109.468 no

loop_
_geom_bond_atom_site_label_1
_geom_bond_atom_site_label_2
_geom_bond_distance
_geom_bond_publ_flag
V(1) S(1) 2.2931(8) yes
V(1) P(1) 2.4624(7) yes
V(1) O(1) 1.8911(17) yes
V(1) O(2) 1.8976(16) yes
V(1) N(1) 2.178(3) yes
S(1) C(35) 1.773(3) yes
P(1) C(6) 1.810(3) yes
P(1) C(15) 1.824(3) yes
P(1) C(26) 1.803(3) yes
O(1) C(1) 1.355(3) yes
O(2) C(21) 1.358(3) yes
N(1) C(44) 1.465(4) yes
N(1) C(45) 1.466(5) yes
C(1) C(2) 1.414(4) yes
C(1) C(6) 1.409(3) yes
C(2) C(3) 1.398(4) yes
C(2) C(7) 1.538(3) yes
C(3) C(4) 1.398(4) yes
C(4) C(5) 1.386(4) yes
C(4) C(11) 1.536(4) yes
C(5) C(6) 1.394(4) yes
C(7) C(8) 1.530(4) yes
C(7) C(9) 1.525(4) yes
C(7) C(10) 1.537(4) yes
C(11) C(12) 1.529(5) yes
C(11) C(13) 1.531(5) yes
C(11) C(14) 1.531(5) yes
C(15) C(16) 1.395(4) yes
C(15) C(20) 1.394(4) yes
C(16) C(17) 1.382(4) yes
C(17) C(18) 1.373(5) yes
C(18) C(19) 1.378(4) yes
C(19) C(20) 1.391(4) yes
C(21) C(22) 1.413(3) yes
C(21) C(26) 1.412(4) yes
C(22) C(23) 1.401(4) yes
C(22) C(27) 1.532(4) yes
C(23) C(24) 1.391(4) yes
C(24) C(25) 1.393(4) yes
C(24) C(31) 1.536(4) yes
C(25) C(26) 1.397(3) yes
C(27) C(28) 1.529(4) yes
C(27) C(29) 1.531(4) yes
C(27) C(30) 1.537(4) yes
C(31) C(32) 1.510(6) yes
C(31) C(33) 1.531(5) yes
C(31) C(34) 1.520(6) yes
C(35) C(36) 1.400(4) yes
C(35) C(40) 1.390(4) yes
C(36) C(37) 1.398(4) yes
C(36) C(41) 1.506(5) yes
C(37) C(38) 1.379(4) yes
C(38) C(39) 1.394(4) yes
C(38) C(42) 1.503(5) yes
C(39) C(40) 1.382(4) yes
C(40) C(43) 1.504(4) yes
N(1) H(60) 0.925 no
C(3) H(1) 0.950 no
C(5) H(2) 0.950 no
C(8) H(3) 0.980 no
C(8) H(4) 0.980 no
C(8) H(5) 0.980 no
C(9) H(61) 0.980 no
C(9) H(62) 0.980 no
C(9) H(63) 0.980 no
C(10) H(6) 0.980 no
C(10) H(7) 0.980 no
C(10) H(8) 0.980 no
C(12) H(9) 0.980 no
C(12) H(12) 0.980 no
C(12) H(13) 0.980 no
C(13) H(11) 0.980 no
C(13) H(14) 0.980 no
C(13) H(15) 0.980 no
C(14) H(10) 0.980 no
C(14) H(16) 0.980 no
C(14) H(17) 0.980 no
C(16) H(59) 0.950 no
C(17) H(18) 0.950 no
C(18) H(19) 0.950 no
C(19) H(20) 0.950 no
C(20) H(21) 0.950 no
C(23) H(22) 0.950 no
C(25) H(23) 0.950 no
C(28) H(24) 0.980 no
C(28) H(27) 0.980 no
C(28) H(28) 0.980 no
C(29) H(26) 0.980 no
C(29) H(29) 0.980 no
C(29) H(30) 0.980 no
C(30) H(25) 0.980 no
C(30) H(31) 0.980 no
C(30) H(32) 0.980 no
C(32) H(39) 0.980 no
C(32) H(40) 0.980 no
C(32) H(41) 0.980 no
C(33) H(36) 0.980 no
C(33) H(37) 0.980 no
C(33) H(38) 0.980 no
C(34) H(33) 0.980 no
C(34) H(34) 0.980 no
C(34) H(35) 0.980 no
C(37) H(42) 0.950 no
C(39) H(43) 0.950 no
C(41) H(44) 0.980 no
C(41) H(45) 0.980 no
C(41) H(46) 0.980 no
C(42) H(47) 0.980 no
C(42) H(48) 0.980 no
C(42) H(49) 0.980 no
C(43) H(50) 0.980 no
C(43) H(51) 0.980 no
C(43) H(52) 0.980 no
C(44) H(53) 0.980 no
C(44) H(54) 0.980 no
C(44) H(55) 0.980 no
C(45) H(56) 0.980 no
C(45) H(57) 0.980 no
C(45) H(58) 0.980 no

loop_
_geom_contact_atom_site_label_1
_geom_contact_atom_site_label_2
_geom_contact_distance
_geom_contact_publ_flag
_geom_contact_site_symmetry_2
S(1) C(41) 3.075(4) no .
S(1) C(43) 3.073(4) no .
S(1) C(44) 3.371(4) no .
P(1) C(35) 3.594(3) no .
O(1) C(7) 2.938(3) no .
O(1) C(9) 3.199(4) no .
O(1) C(10) 2.925(4) no .
O(1) C(44) 3.394(4) no .
O(1) C(45) 3.231(4) no .
O(2) C(27) 2.949(3) no .
O(2) C(28) 3.162(4) no .
O(2) C(29) 2.979(4) no .
O(2) C(45) 3.221(4) no .
C(1) C(4) 2.838(4) no .
C(1) C(9) 3.201(4) no .
C(1) C(10) 3.036(4) no .
C(2) C(5) 2.819(4) no .
C(3) C(6) 2.737(4) no .
C(3) C(8) 2.854(4) no .
C(3) C(9) 3.505(4) no .
C(3) C(12) 2.914(5) no .
C(3) C(14) 3.470(4) no .
C(5) C(13) 2.977(4) no .
C(5) C(14) 3.101(4) no .
C(5) C(15) 3.264(4) no .
C(5) C(20) 3.217(4) no .
C(6) C(20) 3.190(4) no .
C(15) C(18) 2.782(4) no .
C(15) C(25) 3.268(4) no .
C(15) C(36) 3.455(4) no .
C(16) C(19) 2.761(4) no .
C(16) C(25) 3.205(4) no .
C(16) C(26) 3.143(4) no .
C(16) C(36) 3.545(4) no .
C(16) C(41) 3.572(5) no .
C(17) C(20) 2.768(4) no .
C(19) C(38) 3.384(4) no .
C(19) C(42) 3.535(5) no .
C(20) C(38) 3.532(4) no .
C(20) C(39) 3.530(4) no .
C(21) C(24) 2.842(4) no .
C(21) C(28) 3.157(4) no .
C(21) C(29) 3.080(4) no .
C(22) C(25) 2.822(4) no .
C(23) C(26) 2.741(4) no .
C(23) C(28) 3.493(4) no .
C(23) C(30) 2.848(4) no .
C(23) C(32) 2.884(6) no .
C(23) C(34) 3.588(6) no .
C(25) C(33) 3.043(5) no .
C(25) C(34) 3.047(5) no .
C(35) C(38) 2.811(4) no .
C(36) C(39) 2.759(4) no .
C(37) C(40) 2.773(4) no .
C(21) C(44) 3.496(4) no 2_556
C(44) C(21) 3.496(4) no 2_456
V(1) H(50) 3.5644 no .
V(1) H(53) 3.1918 no .
V(1) H(54) 3.2030 no .
V(1) H(56) 3.1426 no .
V(1) H(58) 3.1278 no .
S(1) H(44) 2.9240 no .
S(1) H(46) 2.9984 no .
S(1) H(50) 3.0962 no .
S(1) H(52) 2.8348 no .
S(1) H(54) 2.7869 no .
S(1) H(60) 3.2767 no .
P(1) H(2) 2.9645 no .
P(1) H(21) 2.9185 no .
P(1) H(23) 2.9641 no .
P(1) H(46) 3.4082 no .
P(1) H(59) 2.8653 no .
O(1) H(6) 2.2553 no .
O(1) H(8) 3.3023 no .
O(1) H(50) 3.1648 no .
O(1) H(53) 2.9385 no .
O(1) H(56) 2.7377 no .
O(1) H(58) 3.5358 no .
O(1) H(61) 2.5784 no .
O(2) H(24) 2.5300 no .
O(2) H(29) 2.3043 no .
O(2) H(30) 3.4006 no .
O(2) H(56) 3.5464 no .
O(2) H(58) 2.7114 no .
O(2) H(60) 2.9224 no .
C(1) H(1) 3.2493 no .
C(1) H(2) 3.2898 no .
C(1) H(6) 2.7689 no .
C(1) H(8) 3.2032 no .
C(1) H(50) 3.3622 no .
C(1) H(61) 2.8957 no .
C(1) H(62) 3.5359 no .
C(2) H(3) 3.3767 no .
C(2) H(4) 2.7722 no .
C(2) H(5) 2.6884 no .
C(2) H(6) 2.7314 no .
C(2) H(7) 3.3692 no .
C(2) H(8) 2.6936 no .
C(2) H(61) 2.6599 no .
C(2) H(62) 2.7146 no .
C(2) H(63) 3.3515 no .
C(3) H(2) 3.2336 no .
C(3) H(4) 2.7562 no .
C(3) H(5) 2.7523 no .
C(3) H(12) 2.7676 no .
C(3) H(13) 2.8744 no .
C(3) H(16) 3.3285 no .
C(3) H(62) 3.3827 no .
C(4) H(9) 3.3824 no .
C(4) H(10) 2.6220 no .
C(4) H(11) 2.7514 no .
C(4) H(12) 2.7572 no .
C(4) H(13) 2.7217 no .
C(4) H(14) 2.6630 no .
C(4) H(15) 3.3613 no .
C(4) H(16) 2.6869 no .
C(4) H(17) 3.3305 no .
C(5) H(1) 3.2209 no .
C(5) H(10) 2.7754 no .
C(5) H(11) 3.2555 no .
C(5) H(14) 2.6321 no .
C(5) H(16) 3.4403 no .
C(5) H(21) 2.7996 no .
C(5) H(23) 3.5350 no .
C(6) H(21) 2.8058 no .
C(6) H(23) 3.5816 no .
C(7) H(1) 2.6832 no .
C(8) H(1) 2.4455 no .
C(8) H(6) 3.3126 no .
C(8) H(7) 2.5997 no .
C(8) H(8) 2.6575 no .
C(8) H(61) 3.3329 no .
C(8) H(62) 2.6505 no .
C(8) H(63) 2.6741 no .
C(9) H(3) 2.7012 no .
C(9) H(4) 2.6272 no .
C(9) H(5) 3.3306 no .
C(9) H(6) 2.6955 no .
C(9) H(7) 2.7138 no .
C(9) H(8) 3.3580 no .
C(9) H(56) 3.3189 no .
C(10) H(3) 2.5798 no .
C(10) H(4) 3.3123 no .
C(10) H(5) 2.6753 no .
C(10) H(50) 3.2404 no .
C(10) H(53) 3.2165 no .
C(10) H(61) 2.7430 no .
C(10) H(62) 3.3585 no .
C(10) H(63) 2.6625 no .
C(11) H(1) 2.7187 no .
C(11) H(2) 2.6658 no .
C(12) H(1) 2.5232 no .
C(12) H(10) 3.3389 no .
C(12) H(11) 2.6461 no .
C(12) H(14) 3.3342 no .
C(12) H(15) 2.6839 no .
C(12) H(16) 2.6551 no .
C(12) H(17) 2.6892 no .
C(13) H(2) 2.7220 no .
C(13) H(9) 2.6286 no .
C(13) H(10) 2.7079 no .
C(13) H(12) 3.3336 no .
C(13) H(13) 2.7017 no .
C(13) H(16) 3.3421 no .
C(13) H(17) 2.6467 no .
C(14) H(2) 3.0310 no .
C(14) H(9) 2.6969 no .
C(14) H(11) 3.3421 no .
C(14) H(12) 2.6462 no .
C(14) H(13) 3.3388 no .
C(14) H(14) 2.7080 no .
C(14) H(15) 2.6464 no .
C(15) H(2) 2.9496 no .
C(15) H(18) 3.2625 no .
C(15) H(20) 3.2632 no .
C(15) H(23) 2.9501 no .
C(15) H(46) 3.4213 no .
C(16) H(19) 3.2502 no .
C(16) H(21) 3.2661 no .
C(16) H(23) 2.9144 no .
C(16) H(45) 3.5432 no .
C(16) H(46) 3.1204 no .
C(17) H(20) 3.2352 no .
C(17) H(42) 3.3853 no .
C(18) H(21) 3.2610 no .
C(18) H(42) 3.5141 no .
C(18) H(48) 3.0584 no .
C(18) H(59) 3.2477 no .
C(19) H(18) 3.2359 no .
C(19) H(48) 2.8278 no .
C(20) H(2) 2.9195 no .
C(20) H(10) 3.5843 no .
C(20) H(19) 3.2625 no .
C(20) H(59) 3.2645 no .
C(21) H(22) 3.2535 no .
C(21) H(23) 3.2968 no .
C(21) H(24) 2.8611 no .
C(21) H(28) 3.4401 no .
C(21) H(29) 2.7946 no .
C(21) H(30) 3.2943 no .
C(22) H(24) 2.6625 no .
C(22) H(25) 3.3891 no .
C(22) H(26) 3.3657 no .
C(22) H(27) 3.3384 no .
C(22) H(28) 2.6749 no .
C(22) H(29) 2.7143 no .
C(22) H(30) 2.7120 no .
C(22) H(31) 2.7448 no .
C(22) H(32) 2.7569 no .
C(23) H(23) 3.2361 no .
C(23) H(28) 3.3548 no .
C(23) H(31) 2.7921 no .
C(23) H(32) 2.7125 no .
C(23) H(35) 3.4895 no .
C(23) H(38) 3.5692 no .
C(23) H(39) 2.7988 no .
C(23) H(40) 2.7775 no .
C(24) H(33) 3.3417 no .
C(24) H(34) 2.6845 no .
C(24) H(35) 2.6618 no .
C(24) H(36) 2.6726 no .
C(24) H(37) 3.3559 no .
C(24) H(38) 2.7155 no .
C(24) H(39) 2.7463 no .
C(24) H(40) 2.7185 no .
C(24) H(41) 3.3749 no .
C(25) H(2) 3.5263 no .
C(25) H(22) 3.2247 no .
C(25) H(34) 2.7595 no .
C(25) H(35) 3.2796 no .
C(25) H(36) 2.7222 no .
C(25) H(38) 3.3201 no .
C(25) H(59) 2.7831 no .
C(26) H(2) 3.5862 no .
C(26) H(59) 2.7331 no .
C(27) H(22) 2.6605 no .
C(28) H(25) 2.6502 no .
C(28) H(26) 2.6997 no .
C(28) H(29) 2.7057 no .
C(28) H(30) 3.3578 no .
C(28) H(31) 3.3185 no .
C(28) H(32) 2.6248 no .
C(28) H(58) 3.0815 no .
C(29) H(24) 2.7221 no .
C(29) H(25) 2.6255 no .
C(29) H(27) 2.6822 no .
C(29) H(28) 3.3577 no .
C(29) H(31) 2.6747 no .
C(29) H(32) 3.3270 no .
C(30) H(22) 2.4153 no .
C(30) H(24) 3.3202 no .
C(30) H(26) 2.6209 no .
C(30) H(27) 2.6280 no .
C(30) H(28) 2.6424 no .
C(30) H(29) 3.3281 no .
C(30) H(30) 2.6763 no .
C(31) H(22) 2.7010 no .
C(31) H(23) 2.6838 no .
C(32) H(22) 2.4811 no .
C(32) H(33) 2.6271 no .
C(32) H(34) 3.3232 no .
C(32) H(35) 2.7096 no .
C(32) H(36) 3.3106 no .
C(32) H(37) 2.6383 no .
C(32) H(38) 2.6436 no .
C(33) H(23) 2.8688 no .
C(33) H(33) 2.6575 no .
C(33) H(34) 2.6181 no .
C(33) H(35) 3.3170 no .
C(33) H(39) 3.3140 no .
C(33) H(40) 2.6613 no .
C(33) H(41) 2.6107 no .
C(34) H(23) 2.8935 no .
C(34) H(36) 2.6513 no .
C(34) H(37) 2.6294 no .
C(34) H(38) 3.3151 no .
C(34) H(39) 2.6648 no .
C(34) H(40) 3.3272 no .
C(34) H(41) 2.6652 no .
C(35) H(42) 3.2701 no .
C(35) H(43) 3.2459 no .
C(35) H(44) 2.7793 no .
C(35) H(45) 3.3201 no .
C(35) H(46) 2.7658 no .
C(35) H(50) 2.8176 no .
C(35) H(51) 3.3099 no .
C(35) H(52) 2.7279 no .
C(37) H(43) 3.2278 no .
C(37) H(44) 3.1404 no .
C(37) H(45) 2.5457 no .
C(37) H(46) 3.1339 no .
C(37) H(47) 3.2489 no .
C(37) H(48) 2.9703 no .
C(37) H(49) 2.6052 no .
C(38) H(20) 3.5509 no .
C(39) H(21) 3.4119 no .
C(39) H(42) 3.2322 no .
C(39) H(47) 2.6357 no .
C(39) H(48) 2.9405 no .
C(39) H(49) 3.2797 no .
C(39) H(50) 3.0743 no .
C(39) H(51) 2.5288 no .
C(39) H(52) 3.1557 no .
C(40) H(21) 3.5067 no .
C(41) H(42) 2.6545 no .
C(41) H(59) 3.3908 no .
C(42) H(20) 3.4064 no .
C(42) H(42) 2.6609 no .
C(42) H(43) 2.6681 no .
C(43) H(8) 3.4695 no .
C(43) H(43) 2.6224 no .
C(44) H(6) 3.2373 no .
C(44) H(56) 2.6363 no .
C(44) H(57) 2.5314 no .
C(44) H(58) 3.2377 no .
C(45) H(24) 3.1095 no .
C(45) H(53) 2.6352 no .
C(45) H(54) 3.2381 no .
C(45) H(55) 2.5322 no .
C(45) H(61) 3.3412 no .
H(1) H(3) 3.4105 no .
H(1) H(4) 2.1485 no .
H(1) H(5) 2.3010 no .
H(1) H(9) 3.4863 no .
H(1) H(12) 2.1827 no .
H(1) H(13) 2.4296 no .
H(1) H(16) 3.3641 no .
H(1) H(62) 3.3737 no .
H(2) H(10) 2.4982 no .
H(2) H(11) 3.1405 no .
H(2) H(14) 2.1019 no .
H(2) H(15) 3.5386 no .
H(2) H(16) 3.5751 no .
H(2) H(21) 2.7379 no .
H(2) H(23) 2.9456 no .
H(3) H(6) 3.4782 no .
H(3) H(7) 2.3423 no .
H(3) H(8) 2.8759 no .
H(3) H(61) 3.5945 no .
H(3) H(62) 2.9817 no .
H(3) H(63) 2.5253 no .
H(4) H(7) 3.4838 no .
H(4) H(8) 3.5730 no .
H(4) H(61) 3.5274 no .
H(4) H(62) 2.4206 no .
H(4) H(63) 2.9070 no .
H(5) H(6) 3.5789 no .
H(5) H(7) 2.9310 no .
H(5) H(8) 2.5065 no .
H(5) H(62) 3.5303 no .
H(5) H(63) 3.5836 no .
H(6) H(50) 2.8661 no .
H(6) H(53) 2.3227 no .
H(6) H(54) 3.5740 no .
H(6) H(56) 3.4330 no .
H(6) H(61) 2.5603 no .
H(6) H(63) 2.9146 no .
H(7) H(53) 3.3506 no .
H(7) H(61) 3.0616 no .
H(7) H(62) 3.5819 no .
H(7) H(63) 2.4937 no .
H(8) H(50) 2.7270 no .
H(8) H(51) 3.5218 no .
H(8) H(63) 3.5678 no .
H(9) H(10) 3.5944 no .
H(9) H(11) 2.8630 no .
H(9) H(14) 3.5418 no .
H(9) H(15) 2.4574 no .
H(9) H(16) 2.9659 no .
H(9) H(17) 2.5286 no .
H(10) H(12) 3.5399 no .
H(10) H(14) 2.5561 no .
H(10) H(15) 2.9592 no .
H(10) H(21) 3.1511 no .
H(11) H(12) 3.5625 no .
H(11) H(13) 2.4951 no .
H(11) H(17) 3.5340 no .
H(12) H(15) 3.5563 no .
H(12) H(16) 2.4376 no .
H(12) H(17) 2.9414 no .
H(13) H(14) 3.5791 no .
H(13) H(15) 3.0267 no .
H(13) H(16) 3.5424 no .
H(13) H(17) 3.5923 no .
H(14) H(17) 2.9595 no .
H(15) H(16) 3.5338 no .
H(15) H(17) 2.4243 no .
H(18) H(19) 2.3200 no .
H(18) H(59) 2.3260 no .
H(19) H(20) 2.3245 no .
H(19) H(48) 2.9844 no .
H(20) H(21) 2.3389 no .
H(20) H(48) 2.5723 no .
H(22) H(25) 3.3800 no .
H(22) H(28) 3.4078 no .
H(22) H(31) 2.2801 no .
H(22) H(32) 2.1148 no .
H(22) H(39) 2.2619 no .
H(22) H(40) 2.2536 no .
H(22) H(41) 3.4489 no .
H(23) H(34) 2.3391 no .
H(23) H(35) 3.3042 no .
H(23) H(36) 2.2868 no .
H(23) H(38) 3.3176 no .
H(23) H(59) 2.7354 no .
H(24) H(25) 3.5448 no .
H(24) H(26) 3.0133 no .
H(24) H(29) 2.5486 no .
H(24) H(32) 3.5322 no .
H(24) H(56) 3.5199 no .
H(24) H(58) 2.1343 no .
H(25) H(26) 2.3954 no .
H(25) H(27) 2.4402 no .
H(25) H(28) 2.9421 no .
H(25) H(29) 3.5173 no .
H(25) H(30) 2.9315 no .
H(26) H(27) 2.4990 no .
H(26) H(28) 3.5819 no .
H(26) H(31) 2.9225 no .
H(26) H(32) 3.5143 no .
H(27) H(29) 2.9627 no .
H(27) H(30) 3.5775 no .
H(27) H(31) 3.5355 no .
H(27) H(32) 2.8837 no .
H(27) H(58) 3.3483 no .
H(28) H(31) 3.5347 no .
H(28) H(32) 2.4287 no .
H(29) H(31) 3.5809 no .
H(29) H(58) 3.3387 no .
H(29) H(60) 3.2409 no .
H(30) H(31) 2.5074 no .
H(30) H(32) 3.5798 no .
H(33) H(36) 2.9631 no .
H(33) H(37) 2.4508 no .
H(33) H(38) 3.5458 no .
H(33) H(39) 2.8900 no .
H(33) H(40) 3.5320 no .
H(33) H(41) 2.4392 no .
H(34) H(36) 2.4320 no .
H(34) H(37) 2.8731 no .
H(34) H(38) 3.5261 no .
H(34) H(39) 3.5757 no .
H(34) H(41) 3.5358 no .
H(35) H(36) 3.5386 no .
H(35) H(37) 3.5404 no .
H(35) H(39) 2.5275 no .
H(35) H(40) 3.5934 no .
H(35) H(41) 3.0139 no .
H(36) H(40) 3.5536 no .
H(36) H(41) 3.5126 no .
H(36) H(59) 3.4692 no .
H(37) H(39) 3.5258 no .
H(37) H(40) 2.9523 no .
H(37) H(41) 2.4122 no .
H(38) H(39) 3.5536 no .
H(38) H(40) 2.4722 no .
H(38) H(41) 2.8859 no .
H(42) H(44) 3.3114 no .
H(42) H(45) 2.3198 no .
H(42) H(46) 3.3217 no .
H(42) H(47) 3.5054 no .
H(42) H(48) 3.0634 no .
H(42) H(49) 2.4251 no .
H(43) H(47) 2.4728 no .
H(43) H(48) 2.9997 no .
H(43) H(49) 3.5429 no .
H(43) H(50) 3.2172 no .
H(43) H(51) 2.2916 no .
H(43) H(52) 3.3478 no .
H(45) H(59) 3.3419 no .
H(46) H(59) 2.7728 no .
H(52) H(54) 3.5550 no .
H(53) H(56) 2.5048 no .
H(53) H(57) 2.8746 no .
H(53) H(58) 3.5410 no .
H(53) H(60) 2.7801 no .
H(53) H(61) 3.3899 no .
H(54) H(56) 3.5417 no .
H(54) H(57) 3.4128 no .
H(54) H(60) 2.3029 no .
H(55) H(56) 2.8775 no .
H(55) H(57) 2.2799 no .
H(55) H(58) 3.4124 no .
H(55) H(60) 2.3222 no .
H(56) H(60) 2.7179 no .
H(56) H(61) 2.3687 no .
H(56) H(63) 3.5860 no .
H(57) H(60) 2.2552 no .
H(58) H(60) 2.1809 no .
S(1) H(56) 3.3530 no 2_456
S(1) H(61) 3.3253 no 2_456
S(1) H(62) 3.5254 no 2_456
P(1) H(55) 3.4158 no 2_556
O(1) H(54) 3.4119 no 2_556
O(1) H(55) 3.4633 no 2_556
O(2) H(54) 3.3059 no 2_556
O(2) H(55) 3.4102 no 2_556
N(1) H(62) 3.3538 no 2_456
C(1) H(54) 3.5805 no 2_556
C(1) H(55) 3.1370 no 2_556
C(1) H(60) 3.3072 no 2_556
C(2) H(60) 3.1123 no 2_556
C(3) H(60) 3.2979 no 2_556
C(4) H(57) 3.1444 no 2_556
C(5) H(55) 3.3601 no 2_556
C(5) H(57) 3.1668 no 2_556
C(6) H(55) 2.9031 no 2_556
C(8) H(18) 3.0794 no 4_664
C(8) H(26) 3.5720 no 2_556
C(8) H(43) 3.2206 no 2_566
C(8) H(47) 3.1215 no 2_566
C(9) H(18) 3.5964 no 4_664
C(9) H(35) 3.5613 no 2_456
C(9) H(60) 3.1203 no 2_556
C(10) H(17) 3.1664 no 2_466
C(10) H(28) 3.1813 no 2_456
C(12) H(27) 3.2927 no 2_556
C(12) H(51) 3.3303 no 2_566
C(13) H(57) 3.2139 no 2_556
C(14) H(8) 3.1789 no 2_566
C(14) H(25) 3.4441 no 1_565
C(14) H(32) 3.5438 no 1_565
C(14) H(37) 3.1980 no 3_756
C(14) H(51) 3.5300 no 2_566
C(16) H(47) 3.3265 no 3_646
C(16) H(48) 3.4328 no 3_646
C(16) H(49) 3.4490 no 3_646
C(17) H(3) 3.3009 no 4_665
C(17) H(30) 3.1854 no 3_656
C(17) H(47) 3.5150 no 3_646
C(17) H(63) 3.5964 no 4_665
C(18) H(33) 3.5130 no 3_756
C(18) H(41) 3.3489 no 3_756
C(18) H(44) 3.3392 no 3_656
C(18) H(45) 3.4520 no 3_656
C(18) H(46) 3.4721 no 3_656
C(18) H(63) 3.5751 no 4_665
C(19) H(25) 3.5091 no 1_565
C(19) H(33) 3.5370 no 3_756
C(19) H(41) 3.1839 no 3_756
C(19) H(45) 3.4323 no 3_656
C(20) H(41) 3.5016 no 3_756
C(21) H(49) 3.4897 no 3_646
C(21) H(53) 3.5771 no 2_556
C(21) H(54) 3.3744 no 2_556
C(21) H(55) 2.9896 no 2_556
C(22) H(49) 3.3693 no 3_646
C(22) H(53) 3.5610 no 2_556
C(22) H(55) 3.5730 no 2_556
C(23) H(42) 3.5904 no 3_646
C(23) H(49) 3.1185 no 3_646
C(24) H(49) 3.0493 no 3_646
C(25) H(49) 3.1607 no 3_646
C(25) H(55) 3.2170 no 2_556
C(26) H(49) 3.3612 no 3_646
C(26) H(55) 2.8052 no 2_556
C(28) H(13) 3.1988 no 2_456
C(28) H(52) 2.8741 no 2_556
C(28) H(53) 3.4975 no 2_556
C(28) H(54) 3.4014 no 2_556
C(29) H(4) 3.0674 no 2_456
C(29) H(18) 3.3441 no 3_646
C(29) H(42) 3.4742 no 3_646
C(29) H(62) 3.4998 no 2_456
C(30) H(20) 3.4238 no 1_545
C(30) H(33) 3.5808 no 3_746
C(30) H(37) 3.2622 no 3_746
C(30) H(42) 3.5343 no 3_646
C(30) H(45) 3.5194 no 3_646
C(32) H(14) 3.5132 no 3_746
C(33) H(10) 3.5425 no 3_746
C(33) H(17) 3.3980 no 3_746
C(33) H(32) 3.4978 no 3_756
C(33) H(47) 3.4089 no 3_646
C(33) H(49) 3.5379 no 3_646
C(34) H(44) 2.9120 no 1_655
C(35) H(11) 3.5111 no 1_455
C(37) H(30) 3.4983 no 3_656
C(37) H(31) 3.4561 no 3_656
C(38) H(15) 3.4809 no 1_455
C(38) H(38) 3.5765 no 3_656
C(39) H(5) 3.4099 no 2_466
C(39) H(15) 3.0171 no 1_455
C(40) H(11) 3.2706 no 1_455
C(40) H(15) 3.2307 no 1_455
C(41) H(19) 2.8046 no 3_646
C(41) H(20) 3.4659 no 3_646
C(41) H(31) 3.5211 no 3_656
C(41) H(33) 3.1176 no 1_455
C(41) H(48) 3.4610 no 3_646
C(42) H(38) 3.1134 no 3_656
C(42) H(59) 2.7362 no 3_656
C(43) H(11) 3.4852 no 1_455
C(43) H(12) 3.2127 no 2_466
C(43) H(16) 3.3888 no 2_466
C(43) H(27) 3.4217 no 2_456
C(43) H(28) 3.2986 no 2_456
C(44) H(24) 3.4564 no 2_456
C(44) H(28) 3.4049 no 2_456
C(45) H(11) 3.1725 no 2_456
C(45) H(54) 3.5180 no 2_556
H(1) H(26) 3.3226 no 2_556
H(1) H(29) 3.5953 no 2_556
H(1) H(43) 3.4255 no 2_566
H(1) H(51) 3.5052 no 2_566
H(2) H(41) 3.2640 no 3_756
H(2) H(57) 3.3920 no 2_556
H(3) C(17) 3.3009 no 4_664
H(3) H(18) 2.5248 no 4_664
H(3) H(36) 3.3178 no 4_664
H(3) H(38) 3.3067 no 4_664
H(3) H(43) 3.4981 no 2_566
H(3) H(47) 2.6727 no 2_566
H(4) C(29) 3.0674 no 2_556
H(4) H(18) 2.7787 no 4_664
H(4) H(26) 2.5996 no 2_556
H(4) H(29) 2.8633 no 2_556
H(4) H(30) 3.2623 no 2_556
H(4) H(43) 3.1067 no 2_566
H(4) H(47) 3.1139 no 2_566
H(5) C(39) 3.4099 no 2_566
H(5) H(9) 3.1227 no 2_466
H(5) H(15) 3.3182 no 2_466
H(5) H(17) 3.3241 no 2_466
H(5) H(43) 2.6004 no 2_566
H(5) H(47) 3.0657 no 2_566
H(6) H(28) 2.8231 no 2_456
H(7) H(17) 3.0663 no 2_466
H(7) H(22) 3.4535 no 2_456
H(7) H(28) 3.0385 no 2_456
H(7) H(32) 2.9768 no 2_456
H(7) H(39) 3.3703 no 2_456
H(8) C(14) 3.1789 no 2_466
H(8) H(9) 2.9960 no 2_466
H(8) H(12) 3.5504 no 2_466
H(8) H(16) 3.1297 no 2_466
H(8) H(17) 2.4227 no 2_466
H(8) H(28) 3.1502 no 2_456
H(9) H(5) 3.1227 no 2_566
H(9) H(8) 2.9960 no 2_566
H(9) H(27) 3.4366 no 2_556
H(9) H(51) 3.3776 no 1_655
H(9) H(51) 3.5960 no 2_566
H(10) C(33) 3.5425 no 3_756
H(10) H(25) 2.9689 no 1_565
H(10) H(32) 3.3353 no 1_565
H(10) H(37) 2.7448 no 3_756
H(10) H(38) 3.5267 no 3_756
H(10) H(41) 3.1080 no 3_756
H(11) C(35) 3.5111 no 1_655
H(11) C(40) 3.2706 no 1_655
H(11) C(43) 3.4852 no 1_655
H(11) C(45) 3.1725 no 2_556
H(11) H(52) 2.9713 no 1_655
H(11) H(56) 3.5967 no 2_556
H(11) H(57) 2.5044 no 2_556
H(11) H(58) 3.0307 no 2_556
H(12) C(43) 3.2127 no 2_566
H(12) H(8) 3.5504 no 2_566
H(12) H(43) 3.2297 no 2_566
H(12) H(50) 3.1938 no 2_566
H(12) H(51) 2.4254 no 2_566
H(13) C(28) 3.1988 no 2_556
H(13) H(24) 3.1436 no 2_556
H(13) H(26) 3.2758 no 2_556
H(13) H(27) 2.4242 no 2_556
H(13) H(52) 3.2889 no 1_655
H(13) H(58) 3.4068 no 2_556
H(14) C(32) 3.5132 no 3_756
H(14) H(38) 3.3783 no 3_756
H(14) H(40) 2.9131 no 3_756
H(14) H(41) 3.2217 no 3_756
H(14) H(57) 3.2523 no 2_556
H(15) C(38) 3.4809 no 1_655
H(15) C(39) 3.0171 no 1_655
H(15) C(40) 3.2307 no 1_655
H(15) H(5) 3.3182 no 2_566
H(15) H(38) 3.0192 no 3_756
H(15) H(43) 3.1080 no 1_655
H(15) H(51) 3.5759 no 1_655
H(15) H(52) 3.5555 no 1_655
H(16) C(43) 3.3888 no 2_566
H(16) H(8) 3.1297 no 2_566
H(16) H(25) 3.2570 no 1_565
H(16) H(27) 3.0111 no 1_565
H(16) H(28) 3.3436 no 1_565
H(16) H(32) 3.4948 no 1_565
H(16) H(50) 3.4932 no 2_566
H(16) H(51) 2.6957 no 2_566
H(16) H(52) 3.4955 no 2_566
H(17) C(10) 3.1664 no 2_566
H(17) C(33) 3.3980 no 3_756
H(17) H(5) 3.3241 no 2_566
H(17) H(7) 3.0663 no 2_566
H(17) H(8) 2.4227 no 2_566
H(17) H(25) 3.5684 no 1_565
H(17) H(32) 3.2195 no 1_565
H(17) H(37) 2.7573 no 3_756
H(17) H(38) 3.1765 no 3_756
H(18) C(8) 3.0794 no 4_665
H(18) C(9) 3.5964 no 4_665
H(18) C(29) 3.3441 no 3_656
H(18) H(3) 2.5248 no 4_665
H(18) H(4) 2.7787 no 4_665
H(18) H(26) 3.4006 no 3_656
H(18) H(29) 3.4461 no 3_656
H(18) H(30) 2.6927 no 3_656
H(18) H(47) 2.9857 no 3_646
H(18) H(48) 3.4898 no 3_646
H(18) H(62) 3.3771 no 4_665
H(18) H(63) 3.1007 no 4_665
H(19) C(41) 2.8046 no 3_656
H(19) H(30) 3.4896 no 3_656
H(19) H(33) 3.1910 no 3_756
H(19) H(35) 3.5522 no 3_756
H(19) H(44) 2.4933 no 3_656
H(19) H(45) 2.8250 no 3_656
H(19) H(46) 2.6256 no 3_656
H(19) H(62) 3.4469 no 4_665
H(19) H(63) 3.0590 no 4_665
H(20) C(30) 3.4238 no 1_565
H(20) C(41) 3.4659 no 3_656
H(20) H(25) 2.6838 no 1_565
H(20) H(31) 3.2955 no 1_565
H(20) H(33) 3.2282 no 3_756
H(20) H(41) 3.3880 no 3_756
H(20) H(44) 3.5025 no 3_656
H(20) H(45) 2.7783 no 3_656
H(22) H(7) 3.4535 no 2_556
H(22) H(42) 3.4987 no 3_646
H(22) H(49) 3.5519 no 3_646
H(24) C(44) 3.4564 no 2_556
H(24) H(13) 3.1436 no 2_456
H(24) H(52) 2.8066 no 2_556
H(24) H(53) 3.3362 no 2_556
H(24) H(54) 2.8115 no 2_556
H(25) C(14) 3.4441 no 1_545
H(25) C(19) 3.5091 no 1_545
H(25) H(10) 2.9689 no 1_545
H(25) H(16) 3.2570 no 1_545
H(25) H(17) 3.5684 no 1_545
H(25) H(20) 2.6838 no 1_545
H(25) H(33) 3.5597 no 3_746
H(25) H(37) 3.2474 no 3_746
H(25) H(45) 3.5121 no 3_646
H(26) C(8) 3.5720 no 2_456
H(26) H(1) 3.3226 no 2_456
H(26) H(4) 2.5996 no 2_456
H(26) H(13) 3.2758 no 2_456
H(26) H(18) 3.4006 no 3_646
H(27) C(12) 3.2927 no 2_456
H(27) C(43) 3.4217 no 2_556
H(27) H(9) 3.4366 no 2_456
H(27) H(13) 2.4242 no 2_456
H(27) H(16) 3.0111 no 1_545
H(27) H(51) 3.3743 no 2_556
H(27) H(52) 2.6857 no 2_556
H(28) C(10) 3.1813 no 2_556
H(28) C(43) 3.2986 no 2_556
H(28) C(44) 3.4049 no 2_556
H(28) H(6) 2.8231 no 2_556
H(28) H(7) 3.0385 no 2_556
H(28) H(8) 3.1502 no 2_556
H(28) H(16) 3.3436 no 1_545
H(28) H(50) 3.2482 no 2_556
H(28) H(51) 3.5414 no 2_556
H(28) H(52) 2.6399 no 2_556
H(28) H(53) 2.8437 no 2_556
H(28) H(54) 3.1136 no 2_556
H(29) H(1) 3.5953 no 2_456
H(29) H(4) 2.8633 no 2_456
H(29) H(18) 3.4461 no 3_646
H(29) H(62) 2.7072 no 2_456
H(30) C(17) 3.1854 no 3_646
H(30) C(37) 3.4983 no 3_646
H(30) H(4) 3.2623 no 2_456
H(30) H(18) 2.6927 no 3_646
H(30) H(19) 3.4896 no 3_646
H(30) H(42) 2.5953 no 3_646
H(30) H(45) 3.3068 no 3_646
H(31) C(37) 3.4561 no 3_646
H(31) C(41) 3.5211 no 3_646
H(31) H(20) 3.2955 no 1_545
H(31) H(33) 3.0360 no 3_746
H(31) H(37) 3.3536 no 3_746
H(31) H(42) 2.6768 no 3_646
H(31) H(45) 2.7061 no 3_646
H(32) C(14) 3.5438 no 1_545
H(32) C(33) 3.4978 no 3_746
H(32) H(7) 2.9768 no 2_556
H(32) H(10) 3.3353 no 1_545
H(32) H(16) 3.4948 no 1_545
H(32) H(17) 3.2195 no 1_545
H(32) H(33) 3.5936 no 3_746
H(32) H(36) 3.4739 no 3_746
H(32) H(37) 2.6826 no 3_746
H(33) C(18) 3.5130 no 3_746
H(33) C(19) 3.5370 no 3_746
H(33) C(30) 3.5808 no 3_756
H(33) C(41) 3.1176 no 1_655
H(33) H(19) 3.1910 no 3_746
H(33) H(20) 3.2282 no 3_746
H(33) H(25) 3.5597 no 3_756
H(33) H(31) 3.0360 no 3_756
H(33) H(32) 3.5936 no 3_756
H(33) H(44) 2.4542 no 1_655
H(33) H(45) 2.9401 no 1_655
H(34) H(40) 3.4443 no 3_756
H(34) H(44) 3.1468 no 1_655
H(35) C(9) 3.5613 no 2_556
H(35) H(19) 3.5522 no 3_746
H(35) H(44) 2.6892 no 1_655
H(35) H(61) 3.4608 no 2_556
H(35) H(63) 2.7989 no 2_556
H(36) H(3) 3.3178 no 4_665
H(36) H(32) 3.4739 no 3_756
H(36) H(39) 3.2850 no 3_756
H(36) H(47) 3.3287 no 3_646
H(36) H(49) 3.5827 no 3_646
H(37) C(14) 3.1980 no 3_746
H(37) C(30) 3.2622 no 3_756
H(37) H(10) 2.7448 no 3_746
H(37) H(17) 2.7573 no 3_746
H(37) H(25) 3.2474 no 3_756
H(37) H(31) 3.3536 no 3_756
H(37) H(32) 2.6826 no 3_756
H(38) C(38) 3.5765 no 3_646
H(38) C(42) 3.1134 no 3_646
H(38) H(3) 3.3067 no 4_665
H(38) H(10) 3.5267 no 3_746
H(38) H(14) 3.3783 no 3_746
H(38) H(15) 3.0192 no 3_746
H(38) H(17) 3.1765 no 3_746
H(38) H(47) 2.6454 no 3_646
H(38) H(49) 2.8742 no 3_646
H(39) H(7) 3.3703 no 2_556
H(39) H(36) 3.2850 no 3_746
H(39) H(63) 3.3153 no 2_556
H(40) H(14) 2.9131 no 3_746
H(40) H(34) 3.4443 no 3_746
H(41) C(18) 3.3489 no 3_746
H(41) C(19) 3.1839 no 3_746
H(41) C(20) 3.5016 no 3_746
H(41) H(2) 3.2640 no 3_746
H(41) H(10) 3.1080 no 3_746
H(41) H(14) 3.2217 no 3_746
H(41) H(20) 3.3880 no 3_746
H(42) C(23) 3.5904 no 3_656
H(42) C(29) 3.4742 no 3_656
H(42) C(30) 3.5343 no 3_656
H(42) H(22) 3.4987 no 3_656
H(42) H(30) 2.5953 no 3_656
H(42) H(31) 2.6768 no 3_656
H(43) C(8) 3.2206 no 2_466
H(43) H(1) 3.4255 no 2_466
H(43) H(3) 3.4981 no 2_466
H(43) H(4) 3.1067 no 2_466
H(43) H(5) 2.6004 no 2_466
H(43) H(12) 3.2297 no 2_466
H(43) H(15) 3.1080 no 1_455
H(44) C(18) 3.3392 no 3_646
H(44) C(34) 2.9120 no 1_455
H(44) H(19) 2.4933 no 3_646
H(44) H(20) 3.5025 no 3_646
H(44) H(33) 2.4542 no 1_455
H(44) H(34) 3.1468 no 1_455
H(44) H(35) 2.6892 no 1_455
H(44) H(63) 3.3896 no 2_456
H(45) C(18) 3.4520 no 3_646
H(45) C(19) 3.4323 no 3_646
H(45) C(30) 3.5194 no 3_656
H(45) H(19) 2.8250 no 3_646
H(45) H(20) 2.7783 no 3_646
H(45) H(25) 3.5121 no 3_656
H(45) H(30) 3.3068 no 3_656
H(45) H(31) 2.7061 no 3_656
H(45) H(33) 2.9401 no 1_455
H(45) H(48) 3.0126 no 3_646
H(46) C(18) 3.4721 no 3_646
H(46) H(19) 2.6256 no 3_646
H(46) H(48) 3.0088 no 3_646
H(47) C(8) 3.1215 no 2_466
H(47) C(16) 3.3265 no 3_656
H(47) C(17) 3.5150 no 3_656
H(47) C(33) 3.4089 no 3_656
H(47) H(3) 2.6727 no 2_466
H(47) H(4) 3.1139 no 2_466
H(47) H(5) 3.0657 no 2_466
H(47) H(18) 2.9857 no 3_656
H(47) H(36) 3.3287 no 3_656
H(47) H(38) 2.6454 no 3_656
H(47) H(59) 2.6005 no 3_656
H(48) C(16) 3.4328 no 3_656
H(48) C(41) 3.4610 no 3_656
H(48) H(18) 3.4898 no 3_656
H(48) H(45) 3.0126 no 3_656
H(48) H(46) 3.0088 no 3_656
H(48) H(59) 2.6305 no 3_656
H(49) C(16) 3.4490 no 3_656
H(49) C(21) 3.4897 no 3_656
H(49) C(22) 3.3693 no 3_656
H(49) C(23) 3.1185 no 3_656
H(49) C(24) 3.0493 no 3_656
H(49) C(25) 3.1607 no 3_656
H(49) C(26) 3.3612 no 3_656
H(49) C(33) 3.5379 no 3_656
H(49) H(22) 3.5519 no 3_656
H(49) H(36) 3.5827 no 3_656
H(49) H(38) 2.8742 no 3_656
H(49) H(59) 2.5120 no 3_656
H(50) H(12) 3.1938 no 2_466
H(50) H(16) 3.4932 no 2_466
H(50) H(28) 3.2482 no 2_456
H(51) C(12) 3.3303 no 2_466
H(51) C(14) 3.5300 no 2_466
H(51) H(1) 3.5052 no 2_466
H(51) H(9) 3.3776 no 1_455
H(51) H(9) 3.5960 no 2_466
H(51) H(12) 2.4254 no 2_466
H(51) H(15) 3.5759 no 1_455
H(51) H(16) 2.6957 no 2_466
H(51) H(27) 3.3743 no 2_456
H(51) H(28) 3.5414 no 2_456
H(52) C(28) 2.8741 no 2_456
H(52) H(11) 2.9713 no 1_455
H(52) H(13) 3.2889 no 1_455
H(52) H(15) 3.5555 no 1_455
H(52) H(16) 3.4955 no 2_466
H(52) H(24) 2.8066 no 2_456
H(52) H(27) 2.6857 no 2_456
H(52) H(28) 2.6399 no 2_456
H(52) H(58) 3.4630 no 2_456
H(53) C(21) 3.5771 no 2_456
H(53) C(22) 3.5610 no 2_456
H(53) C(28) 3.4975 no 2_456
H(53) H(24) 3.3363 no 2_456
H(53) H(28) 2.8437 no 2_456
H(54) O(1) 3.4119 no 2_456
H(54) O(2) 3.3059 no 2_456
H(54) C(1) 3.5805 no 2_456
H(54) C(21) 3.3744 no 2_456
H(54) C(28) 3.4014 no 2_456
H(54) C(45) 3.5180 no 2_456
H(54) H(24) 2.8115 no 2_456
H(54) H(28) 3.1136 no 2_456
H(54) H(56) 3.1051 no 2_456
H(54) H(58) 3.0320 no 2_456
H(54) H(61) 3.3151 no 2_456
H(55) P(1) 3.4158 no 2_456
H(55) O(1) 3.4633 no 2_456
H(55) O(2) 3.4102 no 2_456
H(55) C(1) 3.1370 no 2_456
H(55) C(5) 3.3601 no 2_456
H(55) C(6) 2.9031 no 2_456
H(55) C(21) 2.9896 no 2_456
H(55) C(22) 3.5730 no 2_456
H(55) C(25) 3.2170 no 2_456
H(55) C(26) 2.8052 no 2_456
H(56) S(1) 3.3530 no 2_556
H(56) H(11) 3.5967 no 2_456
H(56) H(54) 3.1051 no 2_556
H(57) C(4) 3.1444 no 2_456
H(57) C(5) 3.1668 no 2_456
H(57) C(13) 3.2139 no 2_456
H(57) H(2) 3.3920 no 2_456
H(57) H(11) 2.5044 no 2_456
H(57) H(14) 3.2523 no 2_456
H(58) H(11) 3.0307 no 2_456
H(58) H(13) 3.4068 no 2_456
H(58) H(52) 3.4630 no 2_556
H(58) H(54) 3.0320 no 2_556
H(59) C(42) 2.7362 no 3_646
H(59) H(47) 2.6005 no 3_646
H(59) H(48) 2.6305 no 3_646
H(59) H(49) 2.5120 no 3_646
H(60) C(1) 3.3072 no 2_456
H(60) C(2) 3.1123 no 2_456
H(60) C(3) 3.2979 no 2_456
H(60) C(9) 3.1203 no 2_456
H(60) H(61) 2.9727 no 2_456
H(60) H(62) 2.5233 no 2_456
H(61) S(1) 3.3253 no 2_556
H(61) H(35) 3.4608 no 2_456
H(61) H(54) 3.3151 no 2_556
H(61) H(60) 2.9727 no 2_556
H(62) S(1) 3.5254 no 2_556
H(62) N(1) 3.3538 no 2_556
H(62) C(29) 3.4998 no 2_556
H(62) H(18) 3.3771 no 4_664
H(62) H(19) 3.4469 no 4_664
H(62) H(29) 2.7072 no 2_556
H(62) H(60) 2.5233 no 2_556
H(63) C(17) 3.5964 no 4_664
H(63) C(18) 3.5751 no 4_664
H(63) H(18) 3.1007 no 4_664
H(63) H(19) 3.0590 no 4_664
H(63) H(35) 2.7989 no 2_456
H(63) H(39) 3.3153 no 2_456
H(63) H(44) 3.3896 no 2_556

loop_
_geom_torsion_atom_site_label_1
_geom_torsion_atom_site_label_2
_geom_torsion_atom_site_label_3
_geom_torsion_atom_site_label_4
_geom_torsion
_geom_torsion_publ_flag
S(1) V(1) P(1) C(6) -121.00(3) no
S(1) V(1) P(1) C(15) 3.39(6) no
S(1) V(1) P(1) C(26) 128.29(3) no
P(1) V(1) S(1) C(35) 12.87(5) no
S(1) V(1) O(1) C(1) 97.80(13) no
O(1) V(1) S(1) C(35) -73.85(7) no
S(1) V(1) O(2) C(21) -101.41(13) no
O(2) V(1) S(1) C(35) 100.25(7) no
S(1) V(1) N(1) C(44) 52.44(12) no
S(1) V(1) N(1) C(45) 177.42(11) no
N(1) V(1) S(1) C(35) -166.80(7) no
P(1) V(1) O(1) C(1) -1.51(12) no
O(1) V(1) P(1) C(6) -2.57(6) no
O(1) V(1) P(1) C(15) 121.82(7) no
O(1) V(1) P(1) C(26) -113.29(6) no
P(1) V(1) O(2) C(21) -2.63(12) no
O(2) V(1) P(1) C(6) 114.87(6) no
O(2) V(1) P(1) C(15) -120.74(7) no
O(2) V(1) P(1) C(26) 4.16(6) no
O(1) V(1) O(2) C(21) 72.92(15) no
O(2) V(1) O(1) C(1) -76.87(14) no
O(1) V(1) N(1) C(44) -67.15(13) no
O(1) V(1) N(1) C(45) 57.83(13) no
N(1) V(1) O(1) C(1) -169.63(14) no
O(2) V(1) N(1) C(44) 177.63(13) no
O(2) V(1) N(1) C(45) -57.38(12) no
N(1) V(1) O(2) C(21) 165.85(14) no
V(1) S(1) C(35) C(36) -95.01(16) no
V(1) S(1) C(35) C(40) 88.88(16) no
V(1) P(1) C(6) C(1) 6.33(15) no
V(1) P(1) C(6) C(5) -176.96(16) no
V(1) P(1) C(15) C(16) 88.43(19) no
V(1) P(1) C(15) C(20) -88.58(19) no
V(1) P(1) C(26) C(21) -6.00(14) no
V(1) P(1) C(26) C(25) 174.91(15) no
C(6) P(1) C(15) C(16) -149.78(16) no
C(6) P(1) C(15) C(20) 33.2(2) no
C(15) P(1) C(6) C(1) -140.83(14) no
C(15) P(1) C(6) C(5) 35.9(2) no
C(6) P(1) C(26) C(21) -105.77(15) no
C(6) P(1) C(26) C(25) 75.14(18) no
C(26) P(1) C(6) C(1) 106.43(15) no
C(26) P(1) C(6) C(5) -76.86(19) no
C(15) P(1) C(26) C(21) 141.41(14) no
C(15) P(1) C(26) C(25) -37.68(19) no
C(26) P(1) C(15) C(16) -34.07(19) no
C(26) P(1) C(15) C(20) 148.92(17) no
V(1) O(1) C(1) C(2) -173.12(12) no
V(1) O(1) C(1) C(6) 6.7(3) no
V(1) O(2) C(21) C(22) -178.59(12) no
V(1) O(2) C(21) C(26) -1.0(3) no
O(1) C(1) C(2) C(3) -174.68(18) no
O(1) C(1) C(2) C(7) 5.6(4) no
O(1) C(1) C(6) P(1) -8.7(3) no
O(1) C(1) C(6) C(5) 174.48(17) no
C(2) C(1) C(6) P(1) 171.13(18) no
C(2) C(1) C(6) C(5) -5.7(4) no
C(6) C(1) C(2) C(3) 5.5(3) no
C(6) C(1) C(2) C(7) -174.18(18) no
C(1) C(2) C(3) C(4) -2.1(4) no
C(1) C(2) C(7) C(8) 167.70(19) no
C(1) C(2) C(7) C(9) -72.1(3) no
C(1) C(2) C(7) C(10) 49.8(3) no
C(3) C(2) C(7) C(8) -12.0(3) no
C(3) C(2) C(7) C(9) 108.2(3) no
C(3) C(2) C(7) C(10) -129.9(3) no
C(7) C(2) C(3) C(4) 177.6(2) no
C(2) C(3) C(4) C(5) -1.4(4) no
C(2) C(3) C(4) C(11) -176.5(2) no
C(3) C(4) C(5) C(6) 1.4(4) no
C(3) C(4) C(11) C(12) -14.8(4) no
C(3) C(4) C(11) C(13) -136.0(3) no
C(3) C(4) C(11) C(14) 105.0(3) no
C(5) C(4) C(11) C(12) 170.2(2) no
C(5) C(4) C(11) C(13) 49.0(3) no
C(5) C(4) C(11) C(14) -70.0(3) no
C(11) C(4) C(5) C(6) 176.7(2) no
C(4) C(5) C(6) P(1) -174.36(19) no
C(4) C(5) C(6) C(1) 2.1(4) no
P(1) C(15) C(16) C(17) -178.37(16) no
P(1) C(15) C(20) C(19) 179.11(15) no
C(16) C(15) C(20) C(19) 2.1(4) no
C(20) C(15) C(16) C(17) -1.3(4) no
C(15) C(16) C(17) C(18) -0.0(5) no
C(16) C(17) C(18) C(19) 0.6(5) no
C(17) C(18) C(19) C(20) 0.3(5) no
C(18) C(19) C(20) C(15) -1.6(4) no
O(2) C(21) C(22) C(23) 176.16(17) no
O(2) C(21) C(22) C(27) -1.9(3) no
O(2) C(21) C(26) P(1) 5.5(3) no
O(2) C(21) C(26) C(25) -175.39(17) no
C(22) C(21) C(26) P(1) -176.84(17) no
C(22) C(21) C(26) C(25) 2.3(3) no
C(26) C(21) C(22) C(23) -1.5(3) no
C(26) C(21) C(22) C(27) -179.55(18) no
C(21) C(22) C(23) C(24) -0.1(4) no
C(21) C(22) C(27) C(28) 68.2(3) no
C(21) C(22) C(27) C(29) -53.4(3) no
C(21) C(22) C(27) C(30) -173.71(18) no
C(23) C(22) C(27) C(28) -109.8(3) no
C(23) C(22) C(27) C(29) 128.6(2) no
C(23) C(22) C(27) C(30) 8.3(3) no
C(27) C(22) C(23) C(24) 178.07(19) no
C(22) C(23) C(24) C(25) 0.8(4) no
C(22) C(23) C(24) C(31) -179.1(2) no
C(23) C(24) C(25) C(26) 0.0(4) no
C(23) C(24) C(31) C(32) -2.4(4) no
C(23) C(24) C(31) C(33) -122.7(3) no
C(23) C(24) C(31) C(34) 119.8(3) no
C(25) C(24) C(31) C(32) 177.7(2) no
C(25) C(24) C(31) C(33) 57.5(3) no
C(25) C(24) C(31) C(34) -60.1(3) no
C(31) C(24) C(25) C(26) 179.9(2) no
C(24) C(25) C(26) P(1) 177.47(18) no
C(24) C(25) C(26) C(21) -1.6(4) no
S(1) C(35) C(36) C(37) -174.56(16) no
S(1) C(35) C(36) C(41) 7.2(4) no
S(1) C(35) C(40) C(39) 175.30(16) no
S(1) C(35) C(40) C(43) -4.7(4) no
C(36) C(35) C(40) C(39) -0.8(4) no
C(36) C(35) C(40) C(43) 179.1(2) no
C(40) C(35) C(36) C(37) 1.6(4) no
C(40) C(35) C(36) C(41) -176.7(2) no
C(35) C(36) C(37) C(38) -1.3(4) no
C(41) C(36) C(37) C(38) 177.0(3) no
C(36) C(37) C(38) C(39) 0.2(4) no
C(36) C(37) C(38) C(42) -178.9(3) no
C(37) C(38) C(39) C(40) 0.6(4) no
C(42) C(38) C(39) C(40) 179.7(3) no
C(38) C(39) C(40) C(35) -0.3(4) no
C(38) C(39) C(40) C(43) 179.8(3) no
